data_7719351
loop_
_publ_author_name
'Maurer, Johannes'
'Klerner, Lukas'
'Langer, Jens'
'Harder, Sjoerd'

_publ_section_title
;
 Redox-active inverse crowns - pockets for heavier chalcogenides.
;
_journal_issue 37
_journal_name_full 'Dalton transactions (Cambridge, England : 2003)'
_journal_page_first 13950
_journal_page_last 13957
_journal_paper_doi 10.1039/d5dt01896j
_journal_volume 54
_journal_year 2025
_chemical_formula_moiety 'C18 H54 N2 Na2 O2 P2 Si4'
_chemical_formula_sum 'C18 H54 N2 Na2 O2 P2 Si4'
_chemical_formula_weight 550.91
_chemical_properties_physical Moisture-sensitive
_space_group_crystal_system triclinic
_space_group_IT_number 2
_space_group_name_Hall '-P 1'
_space_group_name_H-M_alt 'P -1'
_atom_sites_solution_hydrogens geom
_atom_sites_solution_primary dual
_audit_creation_date 2025-05-06
_audit_creation_method
;
Olex2 1.5
(compiled 2025.04.05 svn.rf049d14d for OlexSys, GUI svn.r7224)
;
_audit_update_record
;
2025-05-06 deposited with the CCDC.	2025-09-02 downloaded from the CCDC.
;
_cell_angle_alpha 98.369(3)
_cell_angle_beta 90.807(3)
_cell_angle_gamma 106.935(3)
_cell_formula_units_Z 2
_cell_length_a 9.4010(3)
_cell_length_b 9.4361(3)
_cell_length_c 20.4747(8)
_cell_measurement_reflns_used 13594
_cell_measurement_temperature 100.00(10)
_cell_measurement_theta_max 71.7380
_cell_measurement_theta_min 4.3600
_cell_volume 1715.96(11)
_computing_cell_refinement 'CrysAlisPro 1.171.43.106a (Rigaku OD, 2024)'
_computing_data_collection 'CrysAlisPro system (CCD 43.105a 64-bit (release 11-01-2024))'
_computing_data_reduction 'CrysAlisPro 1.171.43.106a (Rigaku OD, 2024)'
_computing_molecular_graphics 'Olex2 1.5 (Dolomanov et al., 2009)'
_computing_publication_material 'Olex2 1.5 (Dolomanov et al., 2009)'
_computing_structure_refinement 'SHELXL 2019/3 (Sheldrick, 2015)'
_computing_structure_solution 'SHELXT  (Sheldrick, 2015)'
_diffrn_ambient_environment N~2~
_diffrn_ambient_temperature 100.00(10)
_diffrn_detector 'CCD plate'
_diffrn_detector_area_resol_mean 5.2903
_diffrn_detector_type AtlasS2
_diffrn_measured_fraction_theta_full 0.999
_diffrn_measured_fraction_theta_max 0.976
_diffrn_measurement_details
;
List of Runs (angles in degrees, time in seconds):

  # Type    Start    End  Width  t~exp~   \w     \q     \k     \f   Frames
#--------------------------------------------------------------------------
  1  \w     -4.00  22.00   1.00    1.00    --   34.00  91.00 135.12   26
  2  \w    -54.00 -18.00   1.00    1.00    --  -41.15 -38.00  90.00   36
  3  \w    -74.00  31.00   1.00    1.00    --  -41.15  77.00 150.00  105
  4  \w    -65.00  33.00   1.00    1.00    --  -41.15  38.00  60.00   98
  5  \w   -114.00 -57.00   1.00    1.00    --  -41.15 -38.00  90.00   57
  6  \w    -82.00 -17.00   1.00    1.00    --  -41.15 -38.00-150.00   65
  7  \w   -113.00 -20.00   1.00    1.00    --  -41.15 -38.00   0.00   93
  8  \w     30.00  93.00   1.00    1.00    --   41.15-125.00 -30.00   63
  9  \w      4.00  29.00   1.00    1.00    --   41.15  89.00 -67.57   25
 10  \w     16.00  41.00   1.00    1.00    --   50.00  81.00  53.35   25
 11  \w     16.00  42.00   1.00    1.00    --   50.00  82.00-144.61   26
 12  \w     16.00  41.00   1.00    1.00    --   50.00  81.00 144.36   25
 13  \w     16.00  41.00   1.00    1.00    --   50.00  81.00 -82.90   25
 14  \w     16.00  41.00   1.00    1.00    --   50.00  81.00  -7.30   25
 15  \w     27.00  54.00   1.00    1.00    --   58.00  70.00 172.67   27
 16  \w     31.00  64.00   1.00    1.00    --   62.00  71.00 129.40   33
 17  \w    107.00 134.00   1.00    1.00    --   66.00  69.00  80.42   27
 18  \w    110.00 138.00   1.00    1.00    --   66.00  70.00  28.47   28
 19  \w     35.00  73.00   1.00    1.00    --   66.00  69.00  80.42   38
 20  \w     35.00  71.00   1.00    1.00    --   66.00  70.00  28.47   36
 21  \w     36.00  67.00   1.00    1.00    --   66.00  69.00-101.93   31
 22  \w     35.00  83.00   1.00    1.00    --   66.00  69.00-167.80   48
 23  \w     40.00  94.00   1.00    1.00    --   70.00  71.00 -74.90   54
 24  \w     40.00  65.00   1.00    1.00    --   70.00  69.00  -7.24   25
 25  \w     74.00 101.00   1.00    2.00    --  103.09  61.00   0.00   27
 26  \w     74.00 104.00   1.00    2.00    --  103.09 -94.00  60.00   30
 27  \w    111.00 136.00   1.00    2.00    --  103.09 -77.00 120.00   25
 28  \w     29.00  88.00   1.00    2.00    --  103.09 -77.00 120.00   59
 29  \w     77.00 104.00   1.00    2.00    --  103.09  61.00 150.00   27
 30  \w    113.00 175.00   1.00    2.00    --  103.09  61.00 150.00   62
 31  \w     20.00 105.00   1.00    2.00    --  103.09 -94.00 -90.00   85
 32  \w     35.00 112.00   1.00    2.00    --  103.09-125.00-120.00   77
 33  \w    115.00 174.00   1.00    2.00    --  103.09  61.00-120.00   59
 34  \w     46.00 131.00   1.00    2.00    --  103.09 -61.00 -30.00   85
 35  \w     74.00 101.00   1.00    2.00    --  103.09  61.00-120.00   27
 36  \w     74.00 154.00   1.00    2.00    --  103.09  61.00 -90.00   80
 37  \w     74.00 101.00   1.00    2.00    --  103.09  61.00-180.00   27
 38  \w    116.00 172.00   1.00    2.00    --  103.09  61.00 120.00   56
 39  \w     75.00 175.00   1.00    2.00    --  103.09  61.00  60.00  100
 40  \w     74.00 104.00   1.00    2.00    --  103.09  61.00 120.00   30
 41  \w    114.00 142.00   1.00    2.00    --  103.09  61.00 -30.00   28
 42  \w     53.00 106.00   1.00    2.00    --  103.09 -94.00 -30.00   53
 43  \w     74.00 100.00   1.00    2.00    --  103.09  61.00 -30.00   26
 44  \w    126.00 170.00   1.00    2.00    --  103.09  61.00-180.00   44
 45  \w    109.00 153.00   1.00    2.00    --  103.09  61.00  90.00   44
 46  \w     24.00  52.00   1.00    2.00    --  103.09 -94.00 -30.00   28
 47  \w     74.00 101.00   1.00    2.00    --  103.09  61.00  90.00   27
 48  \w     74.00 166.00   1.00    2.00    --  103.09  61.00-150.00   92
 49  \w     74.00 175.00   1.00    2.00    --  103.09  61.00 -60.00  101
 50  \w    109.00 136.00   1.00    2.00    --  103.09  61.00  30.00   27
 51  \w     74.00 101.00   1.00    2.00    --  103.09  61.00  30.00   27
 52  \w    114.00 174.00   1.00    2.00    --  103.09  61.00   0.00   60
 53  \w      0.00  27.00   1.00    1.00    --   41.15  19.00  30.00   27
 54  \w     39.00  76.00   1.00    1.00    --   70.00  69.00 136.75   37
 55  \w     43.00  71.00   1.00    2.00    --   74.00  69.00  -0.10   28
;
_diffrn_measurement_device 'four-circle diffractometer'
_diffrn_measurement_device_type 'SuperNova, Dual, Cu at home/near, AtlasS2'
_diffrn_measurement_method '\w scans'
_diffrn_orient_matrix_type 'CrysAlisPro convention (1999,Acta A55,543-557)'
_diffrn_orient_matrix_UB_11 0.1455399000
_diffrn_orient_matrix_UB_12 0.1104945000
_diffrn_orient_matrix_UB_13 -0.0172383000
_diffrn_orient_matrix_UB_21 -0.0424131000
_diffrn_orient_matrix_UB_22 -0.0563046000
_diffrn_orient_matrix_UB_23 -0.0741910000
_diffrn_orient_matrix_UB_31 -0.0804247000
_diffrn_orient_matrix_UB_32 0.1203227000
_diffrn_orient_matrix_UB_33 -0.0017696000
_diffrn_radiation_monochromator mirror
_diffrn_radiation_probe x-ray
_diffrn_radiation_type 'Cu K\a'
_diffrn_radiation_wavelength 1.54184
_diffrn_reflns_av_unetI/netI 0.0221
_diffrn_reflns_Laue_measured_fraction_full 0.999
_diffrn_reflns_Laue_measured_fraction_max 0.976
_diffrn_reflns_limit_h_max 11
_diffrn_reflns_limit_h_min -11
_diffrn_reflns_limit_k_max 11
_diffrn_reflns_limit_k_min -11
_diffrn_reflns_limit_l_max 25
_diffrn_reflns_limit_l_min -25
_diffrn_reflns_number 8326
_diffrn_reflns_point_group_measured_fraction_full 0.999
_diffrn_reflns_point_group_measured_fraction_max 0.976
_diffrn_reflns_theta_full 67.684
_diffrn_reflns_theta_max 71.874
_diffrn_reflns_theta_min 4.373
_diffrn_source 'micro-focus sealed X-ray tube'
_diffrn_source_type 'SuperNova (Cu) X-ray Source'
_exptl_absorpt_coefficient_mu 2.859
_exptl_absorpt_correction_T_max 0.655
_exptl_absorpt_correction_T_min 0.544
_exptl_absorpt_correction_type gaussian
_exptl_absorpt_process_details
;
CrysAlisPro 1.171.43.106a (Rigaku Oxford Diffraction, 2024)
Numerical absorption correction based on gaussian integration over
a multifaceted crystal model
Empirical absorption correction using spherical harmonics,
implemented in SCALE3 ABSPACK scaling algorithm.
;
_exptl_crystal_colour colourless
_exptl_crystal_colour_primary colourless
_exptl_crystal_density_diffrn 1.066
_exptl_crystal_description block
_exptl_crystal_F_000 600
_exptl_crystal_size_max 0.3
_exptl_crystal_size_mid 0.254
_exptl_crystal_size_min 0.219
_refine_diff_density_max 0.561
_refine_diff_density_min -0.385
_refine_diff_density_rms 0.064
_refine_ls_extinction_method none
_refine_ls_goodness_of_fit_ref 1.120
_refine_ls_hydrogen_treatment constr
_refine_ls_matrix_type full
_refine_ls_number_parameters 290
_refine_ls_number_reflns 8326
_refine_ls_number_restraints 0
_refine_ls_restrained_S_all 1.120
_refine_ls_R_factor_all 0.0391
_refine_ls_R_factor_gt 0.0357
_refine_ls_shift/su_max 0.001
_refine_ls_shift/su_mean 0.000
_refine_ls_structure_factor_coef Fsqd
_refine_ls_weighting_details 'w=1/[\s^2^(Fo^2^)+(0.0194P)^2^+2.7669P] where P=(Fo^2^+2Fc^2^)/3'
_refine_ls_weighting_scheme calc
_refine_ls_wR_factor_gt 0.0969
_refine_ls_wR_factor_ref 0.0978
_reflns_Friedel_coverage 0.000
_reflns_number_gt 7592
_reflns_number_total 8326
_reflns_threshold_expression 'I > 2\s(I)'
_twin_special_details
;
Component 2 rotated by -179.9984\% 
around [-0.70 0.70 -0.15] (reciprocal) or [-0.71 0.71 0.00] (direct)
;
_cod_data_source_file d5dt01896j2.cif
_cod_data_source_block hasj250312a_twin1_hklf5
_cod_depositor_comments 'Adding full bibliography for 7719350--7719354.cif.'
_cod_original_cell_volume 1715.95(11)
_cod_database_code 7719351
_shelx_shelxl_version_number 2019/3
_chemical_oxdiff_formula C18H54N2Na2O2P2Si4
_shelx_space_group_comment
;
The symmetry employed for this shelxl refinement is uniquely defined
by the following loop, which should always be used as a source of
symmetry information in preference to the above space-group names.
They are only intended as comments.
;
_shelx_estimated_absorpt_t_max 0.573
_shelx_estimated_absorpt_t_min 0.481
_olex2_refinement_description
;
1. Twinned data refinement
 Scales: 0.4978(8)
 0.5022(8)
2. Fixed Uiso
 At 1.5 times of:
  All C(H,H,H) groups
3.a Idealised Me refined as rotating group:
 C1(H1a,H1b,H1c), C2(H2a,H2b,H2c), C3(H3a,H3b,H3c), C4(H4a,H4b,H4c), C5(H5a,
 H5b,H5c), C6(H6a,H6b,H6c), C7(H7a,H7b,H7c), C8(H8a,H8b,H8c), C9(H9a,H9b,H9c),
 C10(H10a,H10b,H10c), C11(H11a,H11b,H11c), C12(H12a,H12b,H12c), C13(H13a,H13b,
 H13c), C14(H14a,H14b,H14c), C15(H15a,H15b,H15c), C16(H16a,H16b,H16c), C17(H17a,
 H17b,H17c), C18(H18a,H18b,H18c)
;
_olex2_submission_special_instructions 'No special instructions were received'
_oxdiff_exptl_absorpt_empirical_details
;
Empirical correction (ABSPACK) includes:
- Absorption correction using spherical harmonics
- Frame scaling
;
_oxdiff_exptl_absorpt_empirical_full_max 2.075
_oxdiff_exptl_absorpt_empirical_full_min 0.703
_oxdiff_twin_integration_method simultaneous
_oxdiff_twin_items 2

loop_
_space_group_symop_operation_xyz
'x, y, z'
'-x, -y, -z'

loop_
_atom_site_label
_atom_site_type_symbol
_atom_site_fract_x
_atom_site_fract_y
_atom_site_fract_z
_atom_site_U_iso_or_equiv
_atom_site_adp_type
_atom_site_occupancy
_atom_site_site_symmetry_order
_atom_site_calc_flag
_atom_site_refinement_flags_posn
_atom_site_refinement_flags_adp
_atom_site_refinement_flags_occupancy
_atom_site_disorder_assembly
_atom_site_disorder_group
P1 P 1.03211(10) 0.79532(10) 0.66394(4) 0.02316(19) Uani 1 1 d . . . . .
P2 P 0.27815(10) -0.02228(10) 0.85807(4) 0.02279(19) Uani 1 1 d . . . . .
Si1 Si 0.66629(11) 0.56876(10) 0.88098(4) 0.02003(19) Uani 1 1 d . . . . .
Si2 Si 0.81623(10) 0.32116(10) 0.86650(4) 0.01967(19) Uani 1 1 d . . . . .
Si3 Si 0.44584(10) 0.37192(11) 0.63751(4) 0.02008(19) Uani 1 1 d . . . . .
Si4 Si 0.69413(10) 0.23103(11) 0.61619(4) 0.0228(2) Uani 1 1 d . . . . .
Na1 Na 0.78233(14) 0.50613(14) 0.73633(6) 0.0210(3) Uani 1 1 d . . . . .
Na2 Na 0.51684(14) 0.24213(14) 0.76821(6) 0.0208(3) Uani 1 1 d . . . . .
O1 O 0.9647(3) 0.7002(3) 0.71431(12) 0.0290(6) Uani 1 1 d . . . . .
O2 O 0.3354(3) 0.0608(3) 0.80240(11) 0.0255(5) Uani 1 1 d . . . . .
N1 N 0.7124(3) 0.4227(3) 0.84030(12) 0.0181(5) Uani 1 1 d . . . . .
N2 N 0.5912(3) 0.3195(3) 0.66330(12) 0.0179(5) Uani 1 1 d . . . . .
C1 C 0.6694(4) 0.7123(4) 0.82528(17) 0.0292(8) Uani 1 1 d . . . . .
H1A H 0.771655 0.755844 0.813189 0.044 Uiso 1 1 calc R U . . .
H1B H 0.632609 0.791752 0.848555 0.044 Uiso 1 1 calc R U . . .
H1C H 0.605549 0.663838 0.785183 0.044 Uiso 1 1 calc R U . . .
C2 C 0.7937(4) 0.6762(4) 0.95546(17) 0.0322(9) Uani 1 1 d . . . . .
H2A H 0.772026 0.619707 0.992541 0.048 Uiso 1 1 calc R U . . .
H2B H 0.777379 0.774301 0.967770 0.048 Uiso 1 1 calc R U . . .
H2C H 0.897595 0.690101 0.944662 0.048 Uiso 1 1 calc R U . . .
C3 C 0.4717(4) 0.5145(4) 0.90987(17) 0.0300(8) Uani 1 1 d . . . . .
H3A H 0.400748 0.468631 0.871734 0.045 Uiso 1 1 calc R U . . .
H3B H 0.449511 0.604013 0.932289 0.045 Uiso 1 1 calc R U . . .
H3C H 0.463269 0.442435 0.940662 0.045 Uiso 1 1 calc R U . . .
C4 C 1.0214(4) 0.3986(4) 0.85513(19) 0.0339(9) Uani 1 1 d . . . . .
H4A H 1.036046 0.417875 0.809574 0.051 Uiso 1 1 calc R U . . .
H4B H 1.072271 0.325836 0.864113 0.051 Uiso 1 1 calc R U . . .
H4C H 1.062556 0.492526 0.885804 0.051 Uiso 1 1 calc R U . . .
C5 C 0.8049(4) 0.2962(4) 0.95665(16) 0.0310(8) Uani 1 1 d . . . . .
H5A H 0.861154 0.390011 0.984477 0.046 Uiso 1 1 calc R U . . .
H5B H 0.847244 0.216012 0.964075 0.046 Uiso 1 1 calc R U . . .
H5C H 0.700510 0.269505 0.968004 0.046 Uiso 1 1 calc R U . . .
C6 C 0.7561(4) 0.1259(4) 0.81714(18) 0.0280(8) Uani 1 1 d . . . . .
H6A H 0.651566 0.076794 0.824225 0.042 Uiso 1 1 calc R U . . .
H6B H 0.818229 0.067618 0.831558 0.042 Uiso 1 1 calc R U . . .
H6C H 0.767419 0.132142 0.770040 0.042 Uiso 1 1 calc R U . . .
C7 C 0.5030(4) 0.5559(5) 0.6059(2) 0.0354(9) Uani 1 1 d . . . . .
H7A H 0.560250 0.634675 0.640993 0.053 Uiso 1 1 calc R U . . .
H7B H 0.413968 0.580517 0.592000 0.053 Uiso 1 1 calc R U . . .
H7C H 0.564579 0.548633 0.568019 0.053 Uiso 1 1 calc R U . . .
C8 C 0.3225(4) 0.3957(4) 0.70832(16) 0.0255(7) Uani 1 1 d . . . . .
H8A H 0.283352 0.300028 0.724635 0.038 Uiso 1 1 calc R U . . .
H8B H 0.239549 0.427802 0.692726 0.038 Uiso 1 1 calc R U . . .
H8C H 0.380958 0.471696 0.744170 0.038 Uiso 1 1 calc R U . . .
C9 C 0.3160(4) 0.2354(5) 0.56991(17) 0.0358(9) Uani 1 1 d . . . . .
H9A H 0.364906 0.237743 0.527948 0.054 Uiso 1 1 calc R U . . .
H9B H 0.224489 0.263936 0.565596 0.054 Uiso 1 1 calc R U . . .
H9C H 0.291503 0.133968 0.581177 0.054 Uiso 1 1 calc R U . . .
C10 C 0.8965(4) 0.2996(4) 0.64710(16) 0.0267(7) Uani 1 1 d . . . . .
H10A H 0.936706 0.406687 0.644438 0.040 Uiso 1 1 calc R U . . .
H10B H 0.952940 0.243546 0.619753 0.040 Uiso 1 1 calc R U . . .
H10C H 0.904934 0.284250 0.693141 0.040 Uiso 1 1 calc R U . . .
C11 C 0.6351(4) 0.0222(4) 0.6148(2) 0.0397(10) Uani 1 1 d . . . . .
H11A H 0.632711 0.000659 0.660243 0.060 Uiso 1 1 calc R U . . .
H11B H 0.706084 -0.020799 0.590844 0.060 Uiso 1 1 calc R U . . .
H11C H 0.535601 -0.022023 0.592611 0.060 Uiso 1 1 calc R U . . .
C12 C 0.7009(5) 0.2581(6) 0.52663(17) 0.0446(11) Uani 1 1 d . . . . .
H12A H 0.600179 0.219005 0.505331 0.067 Uiso 1 1 calc R U . . .
H12B H 0.765442 0.204145 0.504085 0.067 Uiso 1 1 calc R U . . .
H12C H 0.740478 0.365207 0.523979 0.067 Uiso 1 1 calc R U . . .
C13 C 0.9390(5) 0.7251(6) 0.58341(18) 0.0449(11) Uani 1 1 d . . . . .
H13A H 0.949562 0.625688 0.567711 0.067 Uiso 1 1 calc R U . . .
H13B H 0.983544 0.793681 0.552604 0.067 Uiso 1 1 calc R U . . .
H13C H 0.833107 0.717606 0.585982 0.067 Uiso 1 1 calc R U . . .
C14 C 1.0238(5) 0.9841(5) 0.6847(2) 0.0402(10) Uani 1 1 d . . . . .
H14A H 0.919929 0.982913 0.689514 0.060 Uiso 1 1 calc R U . . .
H14B H 1.064981 1.041229 0.649447 0.060 Uiso 1 1 calc R U . . .
H14C H 1.081968 1.031140 0.726378 0.060 Uiso 1 1 calc R U . . .
C15 C 1.2247(4) 0.8096(5) 0.65506(18) 0.0344(9) Uani 1 1 d . . . . .
H15A H 1.282629 0.865020 0.695822 0.052 Uiso 1 1 calc R U . . .
H15B H 1.260498 0.862813 0.618000 0.052 Uiso 1 1 calc R U . . .
H15C H 1.236558 0.708876 0.646499 0.052 Uiso 1 1 calc R U . . .
C16 C 0.0992(4) -0.0088(5) 0.8813(2) 0.0427(10) Uani 1 1 d . . . . .
H16A H 0.103546 0.097060 0.892128 0.064 Uiso 1 1 calc R U . . .
H16B H 0.070787 -0.058587 0.919940 0.064 Uiso 1 1 calc R U . . .
H16C H 0.025389 -0.057480 0.844432 0.064 Uiso 1 1 calc R U . . .
C17 C 0.3989(4) 0.0444(5) 0.93193(18) 0.0361(9) Uani 1 1 d . . . . .
H17A H 0.496098 0.029461 0.923165 0.054 Uiso 1 1 calc R U . . .
H17B H 0.354804 -0.011274 0.967172 0.054 Uiso 1 1 calc R U . . .
H17C H 0.411477 0.151477 0.945736 0.054 Uiso 1 1 calc R U . . .
C18 C 0.2573(5) -0.2174(4) 0.8393(2) 0.0413(10) Uani 1 1 d . . . . .
H18A H 0.182821 -0.262614 0.802436 0.062 Uiso 1 1 calc R U . . .
H18B H 0.224719 -0.265004 0.878215 0.062 Uiso 1 1 calc R U . . .
H18C H 0.352946 -0.232174 0.827004 0.062 Uiso 1 1 calc R U . . .

loop_
_atom_site_aniso_label
_atom_site_aniso_U_11
_atom_site_aniso_U_22
_atom_site_aniso_U_33
_atom_site_aniso_U_23
_atom_site_aniso_U_13
_atom_site_aniso_U_12
P1 0.0180(4) 0.0260(5) 0.0243(4) 0.0080(3) 0.0035(3) 0.0027(4)
P2 0.0181(4) 0.0230(5) 0.0265(4) 0.0103(3) -0.0014(3) 0.0018(4)
Si1 0.0214(5) 0.0183(5) 0.0181(4) 0.0015(3) 0.0016(3) 0.0030(4)
Si2 0.0165(4) 0.0178(4) 0.0239(4) 0.0077(3) -0.0010(3) 0.0017(3)
Si3 0.0178(4) 0.0260(5) 0.0175(4) 0.0055(3) 0.0011(3) 0.0072(4)
Si4 0.0187(5) 0.0294(5) 0.0192(4) -0.0018(4) 0.0011(3) 0.0079(4)
Na1 0.0193(6) 0.0220(7) 0.0189(6) 0.0050(5) 0.0015(5) 0.0010(5)
Na2 0.0200(7) 0.0206(7) 0.0189(6) 0.0056(5) -0.0001(5) 0.0005(5)
O1 0.0286(14) 0.0254(13) 0.0304(12) 0.0107(10) 0.0055(10) 0.0007(11)
O2 0.0221(12) 0.0236(13) 0.0278(11) 0.0119(10) 0.0000(9) -0.0016(10)
N1 0.0212(14) 0.0163(14) 0.0171(12) 0.0035(10) -0.0002(10) 0.0055(11)
N2 0.0183(13) 0.0199(14) 0.0150(12) 0.0020(10) -0.0001(10) 0.0054(11)
C1 0.034(2) 0.0209(18) 0.0338(18) 0.0063(14) 0.0063(15) 0.0087(16)
C2 0.036(2) 0.030(2) 0.0269(17) -0.0042(15) -0.0010(15) 0.0085(17)
C3 0.034(2) 0.033(2) 0.0247(16) 0.0048(15) 0.0049(15) 0.0124(17)
C4 0.0206(18) 0.034(2) 0.045(2) 0.0138(17) -0.0005(15) 0.0004(16)
C5 0.0281(19) 0.035(2) 0.0287(17) 0.0134(15) -0.0058(14) 0.0034(16)
C6 0.0262(18) 0.0204(18) 0.0397(19) 0.0081(15) 0.0024(15) 0.0087(15)
C7 0.030(2) 0.044(2) 0.041(2) 0.0194(18) 0.0099(16) 0.0177(18)
C8 0.0164(16) 0.034(2) 0.0262(16) 0.0048(14) 0.0020(13) 0.0075(15)
C9 0.026(2) 0.055(3) 0.0222(17) 0.0022(16) -0.0042(14) 0.0078(19)
C10 0.0202(17) 0.032(2) 0.0292(17) 0.0036(14) 0.0027(13) 0.0110(15)
C11 0.028(2) 0.030(2) 0.054(2) -0.0112(18) -0.0006(18) 0.0065(17)
C12 0.034(2) 0.083(3) 0.0188(17) -0.0001(19) 0.0036(15) 0.024(2)
C13 0.034(2) 0.065(3) 0.0275(19) 0.0051(19) -0.0065(17) 0.004(2)
C14 0.043(2) 0.035(2) 0.049(2) 0.0175(18) 0.0065(19) 0.015(2)
C15 0.0221(19) 0.053(3) 0.0296(18) 0.0085(17) 0.0074(15) 0.0128(18)
C16 0.023(2) 0.056(3) 0.052(2) 0.022(2) 0.0058(18) 0.009(2)
C17 0.026(2) 0.047(2) 0.0298(18) 0.0113(17) -0.0026(15) -0.0002(18)
C18 0.053(3) 0.024(2) 0.047(2) 0.0108(17) -0.007(2) 0.0096(19)

loop_
_atom_type_symbol
_atom_type_description
_atom_type_scat_dispersion_real
_atom_type_scat_dispersion_imag
_atom_type_scat_source
C C 0.0181 0.0091 'International Tables Vol C Tables 4.2.6.8 and 6.1.1.4'
H H 0.0000 0.0000 'International Tables Vol C Tables 4.2.6.8 and 6.1.1.4'
N N 0.0311 0.0180 'International Tables Vol C Tables 4.2.6.8 and 6.1.1.4'
Na Na 0.1353 0.1239 'International Tables Vol C Tables 4.2.6.8 and 6.1.1.4'
O O 0.0492 0.0322 'International Tables Vol C Tables 4.2.6.8 and 6.1.1.4'
P P 0.2955 0.4335 'International Tables Vol C Tables 4.2.6.8 and 6.1.1.4'
Si Si 0.2541 0.3302 'International Tables Vol C Tables 4.2.6.8 and 6.1.1.4'

loop_
_exptl_crystal_face_index_h
_exptl_crystal_face_index_k
_exptl_crystal_face_index_l
_exptl_crystal_face_perp_dist
4 -6 2 0.1463
1 5 -3 0.0858
-1 -1 1 0.1449
-5 5 -1 0.0939
4 -5 3 0.1520
1 -2 13 0.1131
-1 2 -13 0.1146
2 -2 -12 0.1442
-2 2 11 0.0914
5 -3 8 0.1425
0 -1 -2 0.1162
-5 4 -7 0.1042
-2 -1 -11 0.1180
0 1 2 0.1029
2 2 10 0.1020
1 -2 -1 0.1416
-1 -1 -1 0.1392
2 -1 1 0.1598
2 5 3 0.0971
2 1 2 0.1404
-6 2 -4 0.1224
0 -6 -2 0.1470
6 -1 -4 0.1676
-6 2 3 0.1265
-3 -4 6 0.1425
1 5 -5 0.0939
-2 -2 11 0.1223
3 2 -11 0.1455
-5 3 6 0.1080
-2 -2 12 0.1055
1 -3 -10 0.1210
-2 1 -12 0.0966
-5 3 7 0.0928
4 2 8 0.1205

loop_
_geom_angle_atom_site_label_1
_geom_angle_atom_site_label_2
_geom_angle_atom_site_label_3
_geom_angle
_geom_angle_site_symmetry_1
_geom_angle_site_symmetry_3
_geom_angle_publ_flag
O1 P1 C13 112.36(18) . . ?
O1 P1 C14 112.16(18) . . ?
O1 P1 C15 112.67(17) . . ?
C14 P1 C13 106.2(2) . . ?
C15 P1 C13 106.93(19) . . ?
C15 P1 C14 106.0(2) . . ?
O2 P2 C16 113.04(18) . . ?
O2 P2 C17 112.73(16) . . ?
O2 P2 C18 113.05(18) . . ?
C16 P2 C17 106.0(2) . . ?
C18 P2 C16 105.6(2) . . ?
C18 P2 C17 105.7(2) . . ?
N1 Si1 C1 110.77(15) . . ?
N1 Si1 C2 115.46(16) . . ?
N1 Si1 C3 112.75(16) . . ?
C1 Si1 C2 105.04(17) . . ?
C3 Si1 C1 105.15(17) . . ?
C3 Si1 C2 106.90(17) . . ?
N1 Si2 C4 113.93(16) . . ?
N1 Si2 C5 116.02(16) . . ?
N1 Si2 C6 109.42(15) . . ?
C4 Si2 C5 104.71(17) . . ?
C4 Si2 C6 105.91(18) . . ?
C6 Si2 C5 106.10(17) . . ?
N2 Si3 C7 113.33(16) . . ?
N2 Si3 C8 110.47(14) . . ?
N2 Si3 C9 115.84(17) . . ?
C7 Si3 C8 106.12(17) . . ?
C7 Si3 C9 105.49(19) . . ?
C9 Si3 C8 104.80(16) . . ?
N2 Si4 C10 111.33(15) . . ?
N2 Si4 C11 113.65(16) . . ?
N2 Si4 C12 116.16(17) . . ?
C11 Si4 C10 105.73(18) . . ?
C11 Si4 C12 105.5(2) . . ?
C12 Si4 C10 103.47(17) . . ?
O1 Na1 N1 130.29(10) . . ?
O1 Na1 N2 130.34(10) . . ?
N1 Na1 N2 99.35(10) . . ?
O2 Na2 N1 124.28(9) . . ?
O2 Na2 N2 136.19(10) . . ?
N1 Na2 N2 99.50(10) . . ?
P1 O1 Na1 146.77(16) . . ?
P2 O2 Na2 146.69(15) . . ?
Si1 N1 Si2 129.88(16) . . ?
Si1 N1 Na1 101.80(13) . . ?
Si1 N1 Na2 115.54(14) . . ?
Si2 N1 Na1 113.64(14) . . ?
Si2 N1 Na2 104.55(13) . . ?
Na1 N1 Na2 80.71(8) . . ?
Si3 N2 Na1 117.13(14) . . ?
Si3 N2 Na2 102.84(13) . . ?
Si4 N2 Si3 126.97(15) . . ?
Si4 N2 Na1 101.32(13) . . ?
Si4 N2 Na2 119.21(14) . . ?
Na2 N2 Na1 80.37(8) . . ?
Si1 C1 H1A 109.5 . . ?
Si1 C1 H1B 109.5 . . ?
Si1 C1 H1C 109.5 . . ?
H1A C1 H1B 109.5 . . ?
H1A C1 H1C 109.5 . . ?
H1B C1 H1C 109.5 . . ?
Si1 C2 H2A 109.5 . . ?
Si1 C2 H2B 109.5 . . ?
Si1 C2 H2C 109.5 . . ?
H2A C2 H2B 109.5 . . ?
H2A C2 H2C 109.5 . . ?
H2B C2 H2C 109.5 . . ?
Si1 C3 H3A 109.5 . . ?
Si1 C3 H3B 109.5 . . ?
Si1 C3 H3C 109.5 . . ?
H3A C3 H3B 109.5 . . ?
H3A C3 H3C 109.5 . . ?
H3B C3 H3C 109.5 . . ?
Si2 C4 H4A 109.5 . . ?
Si2 C4 H4B 109.5 . . ?
Si2 C4 H4C 109.5 . . ?
H4A C4 H4B 109.5 . . ?
H4A C4 H4C 109.5 . . ?
H4B C4 H4C 109.5 . . ?
Si2 C5 H5A 109.5 . . ?
Si2 C5 H5B 109.5 . . ?
Si2 C5 H5C 109.5 . . ?
H5A C5 H5B 109.5 . . ?
H5A C5 H5C 109.5 . . ?
H5B C5 H5C 109.5 . . ?
Si2 C6 H6A 109.5 . . ?
Si2 C6 H6B 109.5 . . ?
Si2 C6 H6C 109.5 . . ?
H6A C6 H6B 109.5 . . ?
H6A C6 H6C 109.5 . . ?
H6B C6 H6C 109.5 . . ?
Si3 C7 H7A 109.5 . . ?
Si3 C7 H7B 109.5 . . ?
Si3 C7 H7C 109.5 . . ?
H7A C7 H7B 109.5 . . ?
H7A C7 H7C 109.5 . . ?
H7B C7 H7C 109.5 . . ?
Si3 C8 H8A 109.5 . . ?
Si3 C8 H8B 109.5 . . ?
Si3 C8 H8C 109.5 . . ?
H8A C8 H8B 109.5 . . ?
H8A C8 H8C 109.5 . . ?
H8B C8 H8C 109.5 . . ?
Si3 C9 H9A 109.5 . . ?
Si3 C9 H9B 109.5 . . ?
Si3 C9 H9C 109.5 . . ?
H9A C9 H9B 109.5 . . ?
H9A C9 H9C 109.5 . . ?
H9B C9 H9C 109.5 . . ?
Si4 C10 H10A 109.5 . . ?
Si4 C10 H10B 109.5 . . ?
Si4 C10 H10C 109.5 . . ?
H10A C10 H10B 109.5 . . ?
H10A C10 H10C 109.5 . . ?
H10B C10 H10C 109.5 . . ?
Si4 C11 H11A 109.5 . . ?
Si4 C11 H11B 109.5 . . ?
Si4 C11 H11C 109.5 . . ?
H11A C11 H11B 109.5 . . ?
H11A C11 H11C 109.5 . . ?
H11B C11 H11C 109.5 . . ?
Si4 C12 H12A 109.5 . . ?
Si4 C12 H12B 109.5 . . ?
Si4 C12 H12C 109.5 . . ?
H12A C12 H12B 109.5 . . ?
H12A C12 H12C 109.5 . . ?
H12B C12 H12C 109.5 . . ?
P1 C13 H13A 109.5 . . ?
P1 C13 H13B 109.5 . . ?
P1 C13 H13C 109.5 . . ?
H13A C13 H13B 109.5 . . ?
H13A C13 H13C 109.5 . . ?
H13B C13 H13C 109.5 . . ?
P1 C14 H14A 109.5 . . ?
P1 C14 H14B 109.5 . . ?
P1 C14 H14C 109.5 . . ?
H14A C14 H14B 109.5 . . ?
H14A C14 H14C 109.5 . . ?
H14B C14 H14C 109.5 . . ?
P1 C15 H15A 109.5 . . ?
P1 C15 H15B 109.5 . . ?
P1 C15 H15C 109.5 . . ?
H15A C15 H15B 109.5 . . ?
H15A C15 H15C 109.5 . . ?
H15B C15 H15C 109.5 . . ?
P2 C16 H16A 109.5 . . ?
P2 C16 H16B 109.5 . . ?
P2 C16 H16C 109.5 . . ?
H16A C16 H16B 109.5 . . ?
H16A C16 H16C 109.5 . . ?
H16B C16 H16C 109.5 . . ?
P2 C17 H17A 109.5 . . ?
P2 C17 H17B 109.5 . . ?
P2 C17 H17C 109.5 . . ?
H17A C17 H17B 109.5 . . ?
H17A C17 H17C 109.5 . . ?
H17B C17 H17C 109.5 . . ?
P2 C18 H18A 109.5 . . ?
P2 C18 H18B 109.5 . . ?
P2 C18 H18C 109.5 . . ?
H18A C18 H18B 109.5 . . ?
H18A C18 H18C 109.5 . . ?
H18B C18 H18C 109.5 . . ?

loop_
_geom_bond_atom_site_label_1
_geom_bond_atom_site_label_2
_geom_bond_distance
_geom_bond_site_symmetry_2
_geom_bond_publ_flag
P1 O1 1.492(2) . ?
P1 C13 1.796(4) . ?
P1 C14 1.795(4) . ?
P1 C15 1.790(4) . ?
P2 O2 1.495(2) . ?
P2 C16 1.789(4) . ?
P2 C17 1.797(4) . ?
P2 C18 1.777(4) . ?
Si1 N1 1.675(3) . ?
Si1 C1 1.888(4) . ?
Si1 C2 1.892(4) . ?
Si1 C3 1.880(4) . ?
Si2 N1 1.685(3) . ?
Si2 C4 1.884(4) . ?
Si2 C5 1.895(3) . ?
Si2 C6 1.889(4) . ?
Si3 N2 1.685(3) . ?
Si3 C7 1.875(4) . ?
Si3 C8 1.898(3) . ?
Si3 C9 1.892(4) . ?
Si4 N2 1.682(3) . ?
Si4 C10 1.889(4) . ?
Si4 C11 1.881(4) . ?
Si4 C12 1.887(4) . ?
Na1 O1 2.220(3) . ?
Na1 N1 2.410(3) . ?
Na1 N2 2.425(3) . ?
Na2 O2 2.238(2) . ?
Na2 N1 2.414(3) . ?
Na2 N2 2.416(3) . ?
C1 H1A 0.9800 . ?
C1 H1B 0.9800 . ?
C1 H1C 0.9800 . ?
C2 H2A 0.9800 . ?
C2 H2B 0.9800 . ?
C2 H2C 0.9800 . ?
C3 H3A 0.9800 . ?
C3 H3B 0.9800 . ?
C3 H3C 0.9800 . ?
C4 H4A 0.9800 . ?
C4 H4B 0.9800 . ?
C4 H4C 0.9800 . ?
C5 H5A 0.9800 . ?
C5 H5B 0.9800 . ?
C5 H5C 0.9800 . ?
C6 H6A 0.9800 . ?
C6 H6B 0.9800 . ?
C6 H6C 0.9800 . ?
C7 H7A 0.9800 . ?
C7 H7B 0.9800 . ?
C7 H7C 0.9800 . ?
C8 H8A 0.9800 . ?
C8 H8B 0.9800 . ?
C8 H8C 0.9800 . ?
C9 H9A 0.9800 . ?
C9 H9B 0.9800 . ?
C9 H9C 0.9800 . ?
C10 H10A 0.9800 . ?
C10 H10B 0.9800 . ?
C10 H10C 0.9800 . ?
C11 H11A 0.9800 . ?
C11 H11B 0.9800 . ?
C11 H11C 0.9800 . ?
C12 H12A 0.9800 . ?
C12 H12B 0.9800 . ?
C12 H12C 0.9800 . ?
C13 H13A 0.9800 . ?
C13 H13B 0.9800 . ?
C13 H13C 0.9800 . ?
C14 H14A 0.9800 . ?
C14 H14B 0.9800 . ?
C14 H14C 0.9800 . ?
C15 H15A 0.9800 . ?
C15 H15B 0.9800 . ?
C15 H15C 0.9800 . ?
C16 H16A 0.9800 . ?
C16 H16B 0.9800 . ?
C16 H16C 0.9800 . ?
C17 H17A 0.9800 . ?
C17 H17B 0.9800 . ?
C17 H17C 0.9800 . ?
C18 H18A 0.9800 . ?
C18 H18B 0.9800 . ?
C18 H18C 0.9800 . ?

loop_
_geom_torsion_atom_site_label_1
_geom_torsion_atom_site_label_2
_geom_torsion_atom_site_label_3
_geom_torsion_atom_site_label_4
_geom_torsion
_geom_torsion_site_symmetry_1
_geom_torsion_site_symmetry_2
_geom_torsion_site_symmetry_3
_geom_torsion_site_symmetry_4
_geom_torsion_publ_flag
C1 Si1 N1 Si2 141.4(2) . . . . ?
C1 Si1 N1 Na1 6.31(18) . . . . ?
C1 Si1 N1 Na2 -78.93(18) . . . . ?
C2 Si1 N1 Si2 22.2(3) . . . . ?
C2 Si1 N1 Na1 -112.89(16) . . . . ?
C2 Si1 N1 Na2 161.87(16) . . . . ?
C3 Si1 N1 Si2 -101.1(2) . . . . ?
C3 Si1 N1 Na1 123.83(15) . . . . ?
C3 Si1 N1 Na2 38.58(19) . . . . ?
C4 Si2 N1 Si1 -88.7(3) . . . . ?
C4 Si2 N1 Na1 42.4(2) . . . . ?
C4 Si2 N1 Na2 128.45(16) . . . . ?
C5 Si2 N1 Si1 33.1(3) . . . . ?
C5 Si2 N1 Na1 164.10(15) . . . . ?
C5 Si2 N1 Na2 -109.82(15) . . . . ?
C6 Si2 N1 Si1 153.0(2) . . . . ?
C6 Si2 N1 Na1 -75.94(18) . . . . ?
C6 Si2 N1 Na2 10.13(17) . . . . ?
C7 Si3 N2 Si4 -83.3(2) . . . . ?
C7 Si3 N2 Na1 48.1(2) . . . . ?
C7 Si3 N2 Na2 133.73(16) . . . . ?
C8 Si3 N2 Si4 157.7(2) . . . . ?
C8 Si3 N2 Na1 -70.85(18) . . . . ?
C8 Si3 N2 Na2 14.79(18) . . . . ?
C9 Si3 N2 Si4 38.8(3) . . . . ?
C9 Si3 N2 Na1 170.22(15) . . . . ?
C9 Si3 N2 Na2 -104.13(16) . . . . ?
C10 Si4 N2 Si3 143.5(2) . . . . ?
C10 Si4 N2 Na1 6.36(17) . . . . ?
C10 Si4 N2 Na2 -78.85(19) . . . . ?
C11 Si4 N2 Si3 -97.3(2) . . . . ?
C11 Si4 N2 Na1 125.62(17) . . . . ?
C11 Si4 N2 Na2 40.4(2) . . . . ?
C12 Si4 N2 Si3 25.4(3) . . . . ?
C12 Si4 N2 Na1 -111.70(18) . . . . ?
C12 Si4 N2 Na2 163.09(18) . . . . ?
C13 P1 O1 Na1 -5.5(4) . . . . ?
C14 P1 O1 Na1 114.1(3) . . . . ?
C15 P1 O1 Na1 -126.4(3) . . . . ?
C16 P2 O2 Na2 120.7(3) . . . . ?
C17 P2 O2 Na2 0.4(4) . . . . ?
C18 P2 O2 Na2 -119.4(3) . . . . ?

loop_
_twin_individual_id
_twin_individual_mass_fraction_refined
_oxdiff_twin_reflns_isolated
_oxdiff_twin_reflns_overlapped
_twin_individual_twin_lattice_type
_twin_individual_twin_matrix_11
_twin_individual_twin_matrix_12
_twin_individual_twin_matrix_13
_twin_individual_twin_matrix_21
_twin_individual_twin_matrix_22
_twin_individual_twin_matrix_23
_twin_individual_twin_matrix_31
_twin_individual_twin_matrix_32
_twin_individual_twin_matrix_33
1 0.4978(8) 4015 21371 ref 1.0000 0.0000 0.0000 0.0000 1.0000 0.0000 0.0000 0.0000 1.0000
2 0.5022(8) 4016 21371 nmt -0.0036 -0.9958 -0.0001 -1.0041 0.0038 0.0002 0.2208 -0.2206 -1.0001

loop_
_exptl_oxdiff_crystal_face_indexfrac_h
_exptl_oxdiff_crystal_face_indexfrac_k
_exptl_oxdiff_crystal_face_indexfrac_l
_exptl_oxdiff_crystal_face_x
_exptl_oxdiff_crystal_face_y
_exptl_oxdiff_crystal_face_z
3.8278 -5.6786 1.9231 -0.1035 0.0147 -0.9945
0.9731 5.4746 -3.2851 0.8032 -0.1058 0.5863
-1.0000 -0.9990 1.0010 -0.2732 0.0244 -0.0415
-4.5041 5.2689 -1.4920 -0.0476 0.0051 0.9989
4.2035 -5.4031 3.1145 -0.0389 -0.1051 -0.9937
1.1077 -2.2505 12.8142 -0.3084 -0.8710 -0.3825
-0.8684 1.9675 -12.9933 0.3150 0.8900 0.3296
2.1975 -1.9182 -11.5214 0.3065 0.8696 -0.3872
-2.4717 2.2931 10.9920 -0.2958 -0.8398 0.4552
4.6356 -3.2709 7.9165 0.1768 -0.5998 -0.7804
-0.0002 -0.9991 -2.0004 -0.0759 0.2047 -0.1167
-4.7354 3.8212 -6.9438 -0.1473 0.5009 0.8529
-2.3542 -1.1349 -10.6808 -0.2839 0.9562 0.0717
0.0002 0.9991 2.0004 0.0759 -0.2047 0.1167
1.5347 2.1500 10.3222 0.2830 -0.9520 0.1170
0.9999 -1.9994 -1.0010 -0.0581 0.1444 -0.3192
-1.0001 -0.9987 -0.9994 -0.2387 0.1728 -0.0380
2.0001 -1.0009 0.9986 0.1633 -0.1026 -0.2831
1.5706 4.7994 2.7882 0.7108 -0.5437 0.4462
2.0002 0.9979 1.9989 0.3669 -0.2893 -0.0443
-5.8045 2.2380 -3.8787 -0.5306 0.4079 0.7430
0.2793 -5.7096 -1.6155 -0.5624 0.4295 -0.7066
5.7934 -0.5416 -3.8019 0.8489 0.0668 -0.5244
-5.9620 1.5584 3.0159 -0.7475 -0.0586 0.6617
-3.2896 -3.6452 5.6996 -0.9798 -0.0781 -0.1841
1.0290 5.2631 -5.4760 0.8257 0.0663 0.5602
-2.4939 -2.4281 10.8655 -0.8186 -0.5636 -0.1108
3.2430 1.5114 -10.6296 0.8222 0.5660 -0.0601
-5.1562 2.5107 6.4525 -0.5842 -0.4014 0.7054
-1.8534 -1.8506 12.2046 -0.6846 -0.7227 -0.0952
0.9985 -3.4603 -9.7366 -0.0692 0.8749 -0.4794
-2.4349 0.6574 -11.9407 -0.0759 0.9522 0.2961
-4.7554 3.2952 6.5020 -0.4401 -0.4662 0.7674
3.5961 1.5763 7.7780 0.5635 -0.8183 -0.1133
